data_7241668
loop_
_publ_author_name
'Muddassir, Mohd.'

_publ_section_title
;
 Blue light-induced low mechanical stability of ruthenium-based
 coordination bonds: an AFM-based single-molecule force spectroscopy study
;
_journal_issue 66
_journal_name_full 'RSC Advances'
_journal_page_first 40543
_journal_page_last 40551
_journal_paper_doi 10.1039/D0RA07274E
_journal_volume 10
_journal_year 2020
_chemical_formula_moiety 'C30 H28 N8 Ru2(F6P)'
_chemical_formula_sum 'C30 H28 F12 N8 O0 P2 Ru'
_chemical_formula_weight 891.61
_chemical_name_common Ru(II)
_chemical_name_systematic 'C30 H28 N8 Ru2(F6P)'
_space_group_IT_number 2
_space_group_name_Hall '-P 1'
_space_group_name_H-M_alt 'P -1'
_symmetry_cell_setting triclinic
_symmetry_space_group_name_H-M 'P -1'
_atom_sites_solution_hydrogens geom
_atom_sites_solution_primary direct
_atom_sites_solution_secondary difmap
_audit_creation_method SHELXL-97
_audit_update_record
;
2015-07-31 deposited with the CCDC.	2020-10-26 downloaded from the CCDC.
;
_cell_angle_alpha 104.401(5)
_cell_angle_beta 98.576(6)
_cell_angle_gamma 108.158(5)
_cell_formula_units_Z 2
_cell_length_a 10.768(4)
_cell_length_b 11.890(4)
_cell_length_c 16.120(6)
_cell_measurement_temperature 296(2)
_cell_volume 1841.0(12)
_computing_structure_refinement 'SHELXL-97 (Sheldrick, 1997)'
_computing_structure_solution 'SHELXS-97 (Sheldrick, 1990)'
_diffrn_ambient_temperature 296(2)
_diffrn_measured_fraction_theta_full 0.970
_diffrn_measured_fraction_theta_max 0.970
_diffrn_radiation_monochromator graphite
_diffrn_radiation_source 'fine-focus sealed tube'
_diffrn_radiation_type MoK\a
_diffrn_radiation_wavelength 0.71073
_diffrn_reflns_av_R_equivalents 0.0918
_diffrn_reflns_av_sigmaI/netI 0.1616
_diffrn_reflns_limit_h_max 12
_diffrn_reflns_limit_h_min -12
_diffrn_reflns_limit_k_max 14
_diffrn_reflns_limit_k_min -14
_diffrn_reflns_limit_l_max 19
_diffrn_reflns_limit_l_min -19
_diffrn_reflns_number 12100
_diffrn_reflns_theta_full 25.01
_diffrn_reflns_theta_max 25.01
_diffrn_reflns_theta_min 1.95
_exptl_absorpt_coefficient_mu 0.608
_exptl_absorpt_correction_T_max 0.8932
_exptl_absorpt_correction_T_min 0.8579
_exptl_crystal_colour Orange
_exptl_crystal_density_diffrn 1.608
_exptl_crystal_density_method 'not measured'
_exptl_crystal_description Square
_exptl_crystal_F_000 892
_exptl_crystal_preparation Luminescent
_exptl_crystal_recrystallization_method 'Re-crystallisation from solvent: Acetonitrile'
_exptl_crystal_size_max 0.26
_exptl_crystal_size_mid 0.23
_exptl_crystal_size_min 0.19
_refine_diff_density_max 1.754
_refine_diff_density_min -3.072
_refine_diff_density_rms 0.209
_refine_ls_extinction_method none
_refine_ls_goodness_of_fit_ref 1.234
_refine_ls_hydrogen_treatment mixed
_refine_ls_matrix_type full
_refine_ls_number_parameters 454
_refine_ls_number_reflns 6290
_refine_ls_number_restraints 0
_refine_ls_restrained_S_all 1.234
_refine_ls_R_factor_all 0.1834
_refine_ls_R_factor_gt 0.1384
_refine_ls_shift/su_max 0.003
_refine_ls_shift/su_mean 0.000
_refine_ls_structure_factor_coef Fsqd
_refine_ls_weighting_details 'calc w=1/[\s^2^(Fo^2^)+(0.2000P)^2^+0.0000P] where P=(Fo^2^+2Fc^2^)/3'
_refine_ls_weighting_scheme calc
_refine_ls_wR_factor_gt 0.3396
_refine_ls_wR_factor_ref 0.3835
_reflns_number_gt 3895
_reflns_number_total 6290
_reflns_threshold_expression >2sigma(I)
_cod_data_source_file d0ra07274e2.cif
_cod_data_source_block 1-sr
_cod_depositor_comments
;
The following automatic conversions were performed:

data item '_symmetry_cell_setting' value 'Triclinic' was changed to
'triclinic' in accordance with the
/home/data/users/saulius/crontab/automatic-downloads/current/RSC/lib/dictionaries/cif_core.dic
dictionary named 'cif_core.dic' version 2.4.2 last updated on
2011-04-26.

Automatic conversion script
Id: cif_fix_values 7556 2019-12-06 15:28:31Z antanas 
;
_cod_original_cell_volume 1841.1(11)
_cod_original_sg_symbol_H-M P-1
_cod_database_code 7241668

loop_
_symmetry_equiv_pos_as_xyz
'x, y, z'
'-x, -y, -z'

loop_
_atom_site_label
_atom_site_type_symbol
_atom_site_fract_x
_atom_site_fract_y
_atom_site_fract_z
_atom_site_U_iso_or_equiv
_atom_site_adp_type
_atom_site_occupancy
_atom_site_symmetry_multiplicity
_atom_site_calc_flag
_atom_site_refinement_flags
_atom_site_disorder_assembly
_atom_site_disorder_group
Ru1 Ru 0.68890(4) 0.82550(3) 0.73387(2) 0.04302(11) Uani 1 1 d . . .
C1 C 0.4427(5) 0.6618(5) 0.5971(3) 0.0560(15) Uani 1 1 d . . .
C2 C 0.3320(6) 0.6239(6) 0.5301(4) 0.076(2) Uani 1 1 d . . .
H2 H 0.2872 0.5394 0.4996 0.092 Uiso 1 1 calc R . .
C3 C 0.2870(6) 0.7075(5) 0.5078(4) 0.081(2) Uani 1 1 d . . .
H3 H 0.2067 0.6810 0.4652 0.097 Uiso 1 1 calc R . .
C4 C 0.3569(6) 0.8284(6) 0.5462(5) 0.099(2) Uani 1 1 d . . .
H4 H 0.3285 0.8875 0.5295 0.119 Uiso 1 1 calc R . .
C5 C 0.4711(5) 0.8636(5) 0.6107(4) 0.0645(16) Uani 1 1 d . . .
H5 H 0.5198 0.9486 0.6366 0.077 Uiso 1 1 calc R . .
C6 C 0.6770(5) 1.0829(4) 0.8049(3) 0.0539(14) Uani 1 1 d . . .
H6 H 0.5876 1.0385 0.8019 0.065 Uiso 1 1 calc R . .
C7 C 0.7289(5) 1.2108(4) 0.8407(3) 0.0566(16) Uani 1 1 d . . .
H7 H 0.6727 1.2499 0.8627 0.068 Uiso 1 1 calc R . .
C8 C 0.8570(5) 1.2830(4) 0.8459(3) 0.0548(16) Uani 1 1 d . . .
C9 C 0.9334(5) 1.2181(4) 0.8106(3) 0.0522(15) Uani 1 1 d . . .
H9 H 1.0218 1.2608 0.8104 0.063 Uiso 1 1 calc R . .
C10 C 0.8805(5) 1.0953(4) 0.7772(3) 0.0504(14) Uani 1 1 d . . .
H10 H 0.9354 1.0559 0.7535 0.060 Uiso 1 1 calc R . .
C11 C 0.9753(5) 0.8640(4) 0.8287(3) 0.051 Uani 1 1 d . . .
H11 H 0.9993 0.8778 0.7780 0.061 Uiso 1 1 calc R . .
C12 C 1.0726(5) 0.8658(5) 0.8937(4) 0.0600(17) Uani 1 1 d . . .
H12 H 1.1597 0.8768 0.8876 0.072 Uiso 1 1 calc R . .
C13 C 0.8158(5) 0.8380(4) 0.9086(3) 0.0514(15) Uani 1 1 d . . .
C14 C 0.9050(5) 0.8353(5) 0.9800(4) 0.0650(17) Uani 1 1 d . . .
H14 H 0.8795 0.8243 1.0309 0.078 Uiso 1 1 calc R . .
C15 C 0.7888(5) 0.8953(4) 0.5799(3) 0.056 Uani 1 1 d . . .
H15 H 0.7475 0.9534 0.5924 0.067 Uiso 1 1 calc R . .
C16 C 0.8448(5) 0.8875(4) 0.5115(3) 0.053 Uani 1 1 d . . .
H16 H 0.8407 0.9398 0.4776 0.063 Uiso 1 1 calc R . .
C17 C 0.9091(5) 0.8037(5) 0.4890(3) 0.0596(16) Uani 1 1 d . . .
C18 C 0.4972(5) 0.5775(5) 0.6327(3) 0.0530(15) Uani 1 1 d . . .
C19 C 0.4353(6) 0.4496(5) 0.6035(4) 0.068(2) Uani 1 1 d . . .
H19 H 0.3565 0.4118 0.5584 0.082 Uiso 1 1 calc R . .
C20 C 0.4883(7) 0.3790(6) 0.6399(4) 0.079(2) Uani 1 1 d . . .
H20 H 0.4431 0.2932 0.6222 0.095 Uiso 1 1 calc R . .
C21 C 0.6067(6) 0.4321(5) 0.7021(4) 0.0687(19) Uani 1 1 d . . .
H21 H 0.6478 0.3846 0.7252 0.082 Uiso 1 1 calc R . .
C22 C 0.6754(5) 0.8257(4) 0.9112(3) 0.0532(15) Uani 1 1 d . . .
C23 C 0.8581(4) 0.7450(4) 0.6117(3) 0.0449(13) Uani 1 1 d . . .
H23 H 0.8645 0.6956 0.6475 0.054 Uiso 1 1 calc R . .
C24 C 0.9184(5) 0.7331(4) 0.5432(4) 0.0567(16) Uani 1 1 d . . .
H24 H 0.9645 0.6786 0.5336 0.068 Uiso 1 1 calc R . .
C25 C 1.0344(6) 0.8502(6) 0.9697(4) 0.078(2) Uani 1 1 d . . .
H25 H 1.0978 0.8498 1.0155 0.093 Uiso 1 1 calc R . .
C26 C 0.6321(6) 0.8283(5) 0.9885(4) 0.070(2) Uani 1 1 d . . .
H26 H 0.6881 0.8329 1.0401 0.084 Uiso 1 1 calc R . .
C27 C 0.4980(8) 0.8233(8) 0.9843(5) 0.102(3) Uani 1 1 d . . .
H27 H 0.4644 0.8276 1.0344 0.123 Uiso 1 1 calc R . .
C28 C 0.4195(6) 0.8125(6) 0.9073(4) 0.076(2) Uani 1 1 d . . .
H28 H 0.3295 0.8031 0.9031 0.091 Uiso 1 1 calc R . .
C29 C 0.4723(5) 0.8152(5) 0.8342(4) 0.0589(16) Uani 1 1 d . . .
H29 H 0.4173 0.8103 0.7821 0.071 Uiso 1 1 calc R . .
C30 C 0.6639(6) 0.5626(4) 0.7297(3) 0.0640(17) Uani 1 1 d . . .
H30 H 0.7422 0.6018 0.7751 0.077 Uiso 1 1 calc R . .
F2 F 0.2549(4) 0.2058(4) 0.7176(3) 0.1045(15) Uani 1 1 d . . .
F3 F 0.1484(5) 0.0013(4) 0.6753(3) 0.1074(18) Uani 1 1 d . . .
F5 F 0.1443(6) 0.6906(4) 0.7195(3) 0.123(2) Uani 1 1 d . . .
F6 F 0.0240(6) 0.5145(5) 0.6057(3) 0.135(2) Uani 1 1 d . . .
F8 F 0.3119(5) -0.0042(4) 0.7785(3) 0.1255(18) Uani 1 1 d . . .
F9 F 0.2088(4) 0.5264(5) 0.6959(4) 0.153(2) Uani 1 1 d . . .
F10 F 0.1306(5) 0.5859(5) 0.8133(3) 0.129(2) Uani 1 1 d . . .
F11 F -0.0465(4) 0.5765(4) 0.7235(4) 0.136(2) Uani 1 1 d . . .
F12 F 0.1977(4) 0.1190(4) 0.8171(3) 0.1112(17) Uani 1 1 d . . .
F13 F 0.3732(5) 0.0910(4) 0.6776(3) 0.1165(17) Uani 1 1 d . . .
F14 F 0.0096(5) 0.4094(3) 0.7069(3) 0.1320(18) Uani 1 1 d . . .
F1 F 0.4096(4) 0.1958(4) 0.8174(3) 0.0901(14) Uani 1 1 d . . .
N1 N 0.8431(4) 0.8433(3) 0.8328(3) 0.049 Uani 1 1 d . . .
N2 N 0.7560(4) 1.0217(3) 0.7741(3) 0.0534(11) Uani 1 1 d . . .
N3 N 0.5178(4) 0.7863(4) 0.6391(3) 0.0504(12) Uani 1 1 d . . .
N4 N 0.9019(6) 1.4078(4) 0.8821(4) 0.080(2) Uani 1 1 d . . .
H4A H 0.8491 1.4428 0.9024 0.096 Uiso 1 1 calc R . .
H4B H 0.9834 1.4524 0.8849 0.096 Uiso 1 1 calc R . .
N5 N 0.7897(4) 0.8217(3) 0.6325(2) 0.0452(11) Uani 1 1 d . . .
N6 N 0.6014(4) 0.8248(3) 0.8361(3) 0.0469(12) Uani 1 1 d . . .
N7 N 0.6124(4) 0.6341(3) 0.6945(2) 0.0459(11) Uani 1 1 d . . .
N8 N 0.9701(5) 0.7985(5) 0.4204(3) 0.0726(17) Uani 1 1 d . . .
H8A H 1.0152 0.7503 0.4108 0.087 Uiso 1 1 calc R . .
H8B H 0.9634 0.8434 0.3868 0.087 Uiso 1 1 calc R . .
P1 P 0.28295(15) 0.09965(14) 0.74659(10) 0.0626(5) Uani 1 1 d . . .
P2 P 0.07834(16) 0.54948(14) 0.71156(12) 0.0669(5) Uani 1 1 d . . .

loop_
_atom_site_aniso_label
_atom_site_aniso_U_11
_atom_site_aniso_U_22
_atom_site_aniso_U_33
_atom_site_aniso_U_23
_atom_site_aniso_U_13
_atom_site_aniso_U_12
Ru1 0.04911(19) 0.04459(16) 0.02968(18) 0.00842(13) 0.00088(15) 0.01609(14)
C1 0.065(3) 0.068(2) 0.039(2) 0.0148(19) 0.015(2) 0.0297(19)
C2 0.053(3) 0.083(4) 0.057(4) -0.002(3) -0.012(3) 0.006(3)
C3 0.067(3) 0.090(4) 0.060(3) 0.017(3) -0.026(3) 0.020(3)
C4 0.081(3) 0.107(3) 0.102(5) 0.014(3) -0.024(3) 0.060(2)
C5 0.075(3) 0.072(2) 0.043(3) 0.012(2) -0.009(2) 0.036(2)
C6 0.070(2) 0.071(2) 0.032(2) 0.0158(17) 0.014(2) 0.0407(17)
C7 0.070(3) 0.054(2) 0.042(3) 0.006(2) 0.010(2) 0.0271(19)
C8 0.071(3) 0.047(2) 0.031(2) -0.0004(19) 0.007(2) 0.015(2)
C9 0.055(2) 0.049(2) 0.052(3) 0.0129(19) 0.024(2) 0.0159(19)
C10 0.052(2) 0.064(2) 0.041(2) 0.0196(18) 0.014(2) 0.0245(18)
C11 0.067 0.049 0.038 0.017 0.007 0.023
C12 0.047(2) 0.069(3) 0.057(3) 0.015(2) -0.001(2) 0.021(2)
C13 0.066(3) 0.054(2) 0.024(2) 0.0036(17) 0.000(2) 0.0197(19)
C14 0.076(3) 0.084(3) 0.044(3) 0.027(2) 0.010(2) 0.038(2)
C15 0.077 0.044 0.044 0.012 -0.001 0.026
C16 0.081 0.056 0.022 0.012 0.009 0.029
C17 0.066(3) 0.076(3) 0.037(2) 0.014(2) 0.015(2) 0.028(2)
C18 0.050(2) 0.060(2) 0.048(3) 0.0179(19) 0.014(2) 0.0176(19)
C19 0.057(3) 0.050(3) 0.076(4) 0.016(3) 0.003(3) 0.001(2)
C20 0.095(4) 0.058(3) 0.078(4) 0.020(3) 0.038(3) 0.012(3)
C21 0.066(3) 0.064(3) 0.072(3) 0.029(2) 0.014(3) 0.013(2)
C22 0.053(3) 0.053(2) 0.044(3) 0.0130(19) -0.004(2) 0.0155(19)
C23 0.048(2) 0.056(2) 0.034(2) 0.0144(16) 0.0107(18) 0.0223(16)
C24 0.070(3) 0.045(2) 0.046(3) 0.0010(19) 0.001(2) 0.0261(18)
C25 0.080(3) 0.099(3) 0.043(3) 0.020(2) -0.015(3) 0.034(3)
C26 0.068(3) 0.074(3) 0.060(3) 0.013(3) 0.012(3) 0.023(2)
C27 0.112(5) 0.136(5) 0.062(4) 0.021(4) 0.023(4) 0.056(4)
C28 0.070(3) 0.091(3) 0.074(4) 0.019(3) 0.028(3) 0.040(2)
C29 0.056(3) 0.072(3) 0.043(3) 0.015(2) 0.004(2) 0.022(2)
C30 0.095(3) 0.064(2) 0.040(3) 0.0167(19) 0.013(3) 0.039(2)
F2 0.121(2) 0.108(2) 0.088(3) 0.0318(18) 0.001(2) 0.0566(17)
F3 0.111(3) 0.103(3) 0.057(2) 0.010(2) -0.011(2) -0.003(2)
F5 0.163(4) 0.057(2) 0.124(3) 0.025(2) 0.026(3) 0.013(2)
F6 0.157(4) 0.117(3) 0.070(3) 0.021(2) -0.010(3) -0.008(3)
F8 0.167(3) 0.116(2) 0.132(3) 0.0744(19) 0.047(3) 0.071(2)
F9 0.119(2) 0.237(3) 0.178(4) 0.107(3) 0.076(3) 0.114(2)
F10 0.118(3) 0.174(4) 0.086(3) 0.054(2) 0.014(3) 0.038(3)
F11 0.096(2) 0.150(3) 0.198(5) 0.075(3) 0.054(3) 0.0706(18)
F12 0.081(2) 0.189(4) 0.063(2) 0.034(2) 0.0160(19) 0.052(2)
F13 0.167(3) 0.127(3) 0.074(2) 0.027(2) 0.059(2) 0.068(2)
F14 0.242(4) 0.0600(16) 0.126(3) 0.0372(17) 0.099(3) 0.0666(19)
F1 0.073(2) 0.103(2) 0.073(2) 0.0116(19) 0.0070(19) 0.0218(18)
N1 0.050 0.063 0.042 0.016 0.007 0.035
N2 0.077(2) 0.0620(17) 0.0233(18) 0.0028(14) -0.0011(17) 0.0418(14)
N3 0.0473(18) 0.0658(19) 0.037(2) 0.0098(16) 0.0070(17) 0.0256(14)
N4 0.086(3) 0.047(2) 0.088(4) 0.007(2) 0.030(3) 0.005(2)
N5 0.066(2) 0.0404(14) 0.0276(16) 0.0128(12) 0.0027(16) 0.0194(14)
N6 0.0426(19) 0.0407(16) 0.044(2) 0.0087(15) -0.0065(17) 0.0090(14)
N7 0.0463(18) 0.0617(18) 0.0311(18) 0.0121(14) 0.0063(16) 0.0247(14)
N8 0.095(3) 0.088(3) 0.035(2) 0.012(2) 0.024(2) 0.036(2)
P1 0.0672(8) 0.0740(7) 0.0460(7) 0.0188(6) 0.0069(6) 0.0281(6)
P2 0.0781(8) 0.0663(6) 0.0602(8) 0.0191(6) 0.0124(7) 0.0341(6)

loop_
_atom_type_symbol
_atom_type_description
_atom_type_scat_dispersion_real
_atom_type_scat_dispersion_imag
_atom_type_scat_source
C C 0.0033 0.0016 'International Tables Vol C Tables 4.2.6.8 and 6.1.1.4'
H H 0.0000 0.0000 'International Tables Vol C Tables 4.2.6.8 and 6.1.1.4'
N N 0.0061 0.0033 'International Tables Vol C Tables 4.2.6.8 and 6.1.1.4'
O O 0.0106 0.0060 'International Tables Vol C Tables 4.2.6.8 and 6.1.1.4'
F F 0.0171 0.0103 'International Tables Vol C Tables 4.2.6.8 and 6.1.1.4'
P P 0.1023 0.0942 'International Tables Vol C Tables 4.2.6.8 and 6.1.1.4'
Ru Ru -1.2594 0.8363 'International Tables Vol C Tables 4.2.6.8 and 6.1.1.4'

loop_
_geom_angle_atom_site_label_1
_geom_angle_atom_site_label_2
_geom_angle_atom_site_label_3
_geom_angle
_geom_angle_site_symmetry_1
_geom_angle_site_symmetry_3
_geom_angle_publ_flag
N6 Ru1 N1 77.94(17) . . ?
N6 Ru1 N3 96.84(17) . . ?
N1 Ru1 N3 171.81(17) . . ?
N6 Ru1 N7 88.27(16) . . ?
N1 Ru1 N7 94.64(15) . . ?
N3 Ru1 N7 78.78(16) . . ?
N6 Ru1 N5 175.81(16) . . ?
N1 Ru1 N5 98.23(17) . . ?
N3 Ru1 N5 86.78(17) . . ?
N7 Ru1 N5 90.36(15) . . ?
N6 Ru1 N2 89.84(16) . . ?
N1 Ru1 N2 87.61(15) . . ?
N3 Ru1 N2 98.77(16) . . ?
N7 Ru1 N2 176.70(16) . . ?
N5 Ru1 N2 91.71(15) . . ?
C2 C1 N3 121.5(6) . . ?
C2 C1 C18 125.2(5) . . ?
N3 C1 C18 113.2(4) . . ?
C3 C2 C1 120.1(6) . . ?
C3 C2 H2 120.0 . . ?
C1 C2 H2 120.0 . . ?
C4 C3 C2 120.1(6) . . ?
C4 C3 H3 120.0 . . ?
C2 C3 H3 120.0 . . ?
C3 C4 C5 118.3(7) . . ?
C3 C4 H4 120.8 . . ?
C5 C4 H4 120.8 . . ?
N3 C5 C4 124.9(5) . . ?
N3 C5 H5 117.6 . . ?
C4 C5 H5 117.6 . . ?
N2 C6 C7 120.1(5) . . ?
N2 C6 H6 120.0 . . ?
C7 C6 H6 120.0 . . ?
C8 C7 C6 123.9(5) . . ?
C8 C7 H7 118.1 . . ?
C6 C7 H7 118.1 . . ?
N4 C8 C7 121.0(6) . . ?
N4 C8 C9 124.4(5) . . ?
C7 C8 C9 114.6(4) . . ?
C10 C9 C8 119.9(5) . . ?
C10 C9 H9 120.1 . . ?
C8 C9 H9 120.1 . . ?
C9 C10 N2 126.6(5) . . ?
C9 C10 H10 116.7 . . ?
N2 C10 H10 116.7 . . ?
C12 C11 N1 124.5(5) . . ?
C12 C11 H11 117.8 . . ?
N1 C11 H11 117.8 . . ?
C11 C12 C25 116.1(5) . . ?
C11 C12 H12 122.0 . . ?
C25 C12 H12 122.0 . . ?
N1 C13 C14 124.7(5) . . ?
N1 C13 C22 113.8(4) . . ?
C14 C13 C22 121.3(5) . . ?
C25 C14 C13 115.4(6) . . ?
C25 C14 H14 122.3 . . ?
C13 C14 H14 122.3 . . ?
C16 C15 N5 122.7(5) . . ?
C16 C15 H15 118.6 . . ?
N5 C15 H15 118.6 . . ?
C15 C16 C17 122.0(5) . . ?
C15 C16 H16 119.0 . . ?
C17 C16 H16 119.0 . . ?
N8 C17 C24 121.0(6) . . ?
N8 C17 C16 122.0(6) . . ?
C24 C17 C16 116.8(5) . . ?
N7 C18 C19 121.3(5) . . ?
N7 C18 C1 115.3(4) . . ?
C19 C18 C1 123.3(5) . . ?
C20 C19 C18 120.3(5) . . ?
C20 C19 H19 119.9 . . ?
C18 C19 H19 119.9 . . ?
C19 C20 C21 120.6(6) . . ?
C19 C20 H20 119.7 . . ?
C21 C20 H20 119.7 . . ?
C20 C21 C30 116.3(6) . . ?
C20 C21 H21 121.8 . . ?
C30 C21 H21 121.8 . . ?
N6 C22 C26 124.4(5) . . ?
N6 C22 C13 113.8(5) . . ?
C26 C22 C13 121.4(5) . . ?
N5 C23 C24 126.2(5) . . ?
N5 C23 H23 116.9 . . ?
C24 C23 H23 116.9 . . ?
C23 C24 C17 118.0(5) . . ?
C23 C24 H24 121.0 . . ?
C17 C24 H24 121.0 . . ?
C12 C25 C14 122.4(6) . . ?
C12 C25 H25 118.8 . . ?
C14 C25 H25 118.8 . . ?
C22 C26 C27 116.3(6) . . ?
C22 C26 H26 121.8 . . ?
C27 C26 H26 121.8 . . ?
C28 C27 C26 119.6(8) . . ?
C28 C27 H27 120.2 . . ?
C26 C27 H27 120.2 . . ?
C27 C28 C29 120.2(7) . . ?
C27 C28 H28 119.9 . . ?
C29 C28 H28 119.9 . . ?
N6 C29 C28 122.2(5) . . ?
N6 C29 H29 118.9 . . ?
C28 C29 H29 118.9 . . ?
N7 C30 C21 123.8(5) . . ?
N7 C30 H30 118.1 . . ?
C21 C30 H30 118.1 . . ?
C13 N1 C11 116.3(4) . . ?
C13 N1 Ru1 117.3(3) . . ?
C11 N1 Ru1 126.4(3) . . ?
C10 N2 C6 114.8(4) . . ?
C10 N2 Ru1 123.7(4) . . ?
C6 N2 Ru1 121.3(3) . . ?
C5 N3 C1 114.9(4) . . ?
C5 N3 Ru1 129.2(3) . . ?
C1 N3 Ru1 115.9(4) . . ?
C8 N4 H4A 120.0 . . ?
C8 N4 H4B 120.0 . . ?
H4A N4 H4B 120.0 . . ?
C23 N5 C15 114.0(5) . . ?
C23 N5 Ru1 123.7(3) . . ?
C15 N5 Ru1 122.3(4) . . ?
C22 N6 C29 116.9(5) . . ?
C22 N6 Ru1 116.9(4) . . ?
C29 N6 Ru1 126.0(4) . . ?
C18 N7 C30 117.5(4) . . ?
C18 N7 Ru1 116.7(4) . . ?
C30 N7 Ru1 125.7(3) . . ?
C17 N8 H8A 120.0 . . ?
C17 N8 H8B 120.0 . . ?
H8A N8 H8B 120.0 . . ?
F1 P1 F2 90.2(2) . . ?
F1 P1 F8 88.5(2) . . ?
F2 P1 F8 178.3(3) . . ?
F1 P1 F12 88.2(2) . . ?
F2 P1 F12 88.2(3) . . ?
F8 P1 F12 90.6(3) . . ?
F1 P1 F13 89.1(2) . . ?
F2 P1 F13 88.6(3) . . ?
F8 P1 F13 92.5(3) . . ?
F12 P1 F13 175.8(3) . . ?
F1 P1 F3 178.0(3) . . ?
F2 P1 F3 89.3(2) . . ?
F8 P1 F3 91.9(3) . . ?
F12 P1 F3 89.8(2) . . ?
F13 P1 F3 92.9(2) . . ?
F11 P2 F10 90.4(3) . . ?
F11 P2 F9 176.8(4) . . ?
F10 P2 F9 91.6(3) . . ?
F11 P2 F5 86.2(3) . . ?
F10 P2 F5 88.5(3) . . ?
F9 P2 F5 91.3(3) . . ?
F11 P2 F14 92.1(3) . . ?
F10 P2 F14 89.8(3) . . ?
F9 P2 F14 90.5(3) . . ?
F5 P2 F14 177.6(3) . . ?
F11 P2 F6 89.1(4) . . ?
F10 P2 F6 178.8(3) . . ?
F9 P2 F6 88.9(3) . . ?
F5 P2 F6 90.4(3) . . ?
F14 P2 F6 91.3(3) . . ?

loop_
_geom_bond_atom_site_label_1
_geom_bond_atom_site_label_2
_geom_bond_distance
_geom_bond_site_symmetry_2
_geom_bond_publ_flag
Ru1 N6 2.017(5) . ?
Ru1 N1 2.042(4) . ?
Ru1 N3 2.053(4) . ?
Ru1 N7 2.054(4) . ?
Ru1 N5 2.091(4) . ?
Ru1 N2 2.108(4) . ?
C1 C2 1.353(8) . ?
C1 N3 1.377(6) . ?
C1 C18 1.493(8) . ?
C2 C3 1.333(10) . ?
C2 H2 0.9300 . ?
C3 C4 1.327(8) . ?
C3 H3 0.9300 . ?
C4 C5 1.359(8) . ?
C4 H4 0.9300 . ?
C5 N3 1.319(7) . ?
C5 H5 0.9300 . ?
C6 N2 1.354(7) . ?
C6 C7 1.376(6) . ?
C6 H6 0.9300 . ?
C7 C8 1.357(7) . ?
C7 H7 0.9300 . ?
C8 N4 1.346(7) . ?
C8 C9 1.383(8) . ?
C9 C10 1.321(6) . ?
C9 H9 0.9300 . ?
C10 N2 1.338(6) . ?
C10 H10 0.9300 . ?
C11 C12 1.357(7) . ?
C11 N1 1.381(7) . ?
C11 H11 0.9300 . ?
C12 C25 1.385(9) . ?
C12 H12 0.9300 . ?
C13 N1 1.311(7) . ?
C13 C14 1.399(8) . ?
C13 C22 1.481(8) . ?
C14 C25 1.389(9) . ?
C14 H14 0.9300 . ?
C15 C16 1.331(8) . ?
C15 N5 1.362(7) . ?
C15 H15 0.9300 . ?
C16 C17 1.390(8) . ?
C16 H16 0.9300 . ?
C17 N8 1.366(8) . ?
C17 C24 1.367(8) . ?
C18 N7 1.328(6) . ?
C18 C19 1.377(7) . ?
C19 C20 1.349(10) . ?
C19 H19 0.9300 . ?
C20 C21 1.353(9) . ?
C20 H20 0.9300 . ?
C21 C30 1.401(7) . ?
C21 H21 0.9300 . ?
C22 N6 1.342(7) . ?
C22 C26 1.390(9) . ?
C23 N5 1.352(7) . ?
C23 C24 1.361(8) . ?
C23 H23 0.9300 . ?
C24 H24 0.9300 . ?
C25 H25 0.9300 . ?
C26 C27 1.418(11) . ?
C26 H26 0.9300 . ?
C27 C28 1.345(10) . ?
C27 H27 0.9300 . ?
C28 C29 1.386(9) . ?
C28 H28 0.9300 . ?
C29 N6 1.354(7) . ?
C29 H29 0.9300 . ?
C30 N7 1.339(7) . ?
C30 H30 0.9300 . ?
F2 P1 1.546(5) . ?
F3 P1 1.602(4) . ?
F5 P2 1.568(4) . ?
F6 P2 1.620(5) . ?
F8 P1 1.547(5) . ?
F9 P2 1.557(5) . ?
F10 P2 1.553(5) . ?
F11 P2 1.505(5) . ?
F12 P1 1.581(5) . ?
F13 P1 1.587(5) . ?
F14 P2 1.575(4) . ?
F1 P1 1.544(4) . ?
N4 H4A 0.8600 . ?
N4 H4B 0.8600 . ?
N8 H8A 0.8600 . ?
N8 H8B 0.8600 . ?

loop_
_geom_torsion_atom_site_label_1
_geom_torsion_atom_site_label_2
_geom_torsion_atom_site_label_3
_geom_torsion_atom_site_label_4
_geom_torsion
_geom_torsion_site_symmetry_1
_geom_torsion_site_symmetry_2
_geom_torsion_site_symmetry_3
_geom_torsion_site_symmetry_4
_geom_torsion_publ_flag
N3 C1 C2 C3 -5.2(10) . . . . ?
C18 C1 C2 C3 175.3(6) . . . . ?
C1 C2 C3 C4 5.5(11) . . . . ?
C2 C3 C4 C5 -2.6(12) . . . . ?
C3 C4 C5 N3 -0.8(11) . . . . ?
N2 C6 C7 C8 1.6(8) . . . . ?
C6 C7 C8 N4 -179.7(6) . . . . ?
C6 C7 C8 C9 1.0(8) . . . . ?
N4 C8 C9 C10 179.4(6) . . . . ?
C7 C8 C9 C10 -1.3(8) . . . . ?
C8 C9 C10 N2 -1.0(9) . . . . ?
N1 C11 C12 C25 -2.6(7) . . . . ?
N1 C13 C14 C25 5.7(8) . . . . ?
C22 C13 C14 C25 -178.8(5) . . . . ?
N5 C15 C16 C17 -0.4(7) . . . . ?
C15 C16 C17 N8 -177.9(4) . . . . ?
C15 C16 C17 C24 -3.1(7) . . . . ?
C2 C1 C18 N7 175.5(6) . . . . ?
N3 C1 C18 N7 -4.0(7) . . . . ?
C2 C1 C18 C19 -3.5(10) . . . . ?
N3 C1 C18 C19 177.0(6) . . . . ?
N7 C18 C19 C20 2.6(10) . . . . ?
C1 C18 C19 C20 -178.4(6) . . . . ?
C18 C19 C20 C21 -3.7(11) . . . . ?
C19 C20 C21 C30 4.3(11) . . . . ?
N1 C13 C22 N6 -1.3(6) . . . . ?
C14 C13 C22 N6 -177.3(4) . . . . ?
N1 C13 C22 C26 -175.1(5) . . . . ?
C14 C13 C22 C26 8.9(7) . . . . ?
N5 C23 C24 C17 -0.7(7) . . . . ?
N8 C17 C24 C23 178.4(4) . . . . ?
C16 C17 C24 C23 3.6(6) . . . . ?
C11 C12 C25 C14 -0.8(8) . . . . ?
C13 C14 C25 C12 -0.5(8) . . . . ?
N6 C22 C26 C27 3.2(8) . . . . ?
C13 C22 C26 C27 176.3(5) . . . . ?
C22 C26 C27 C28 2.2(10) . . . . ?
C26 C27 C28 C29 -4.7(11) . . . . ?
C27 C28 C29 N6 2.1(9) . . . . ?
C20 C21 C30 N7 -4.1(10) . . . . ?
C14 C13 N1 C11 -8.8(7) . . . . ?
C22 C13 N1 C11 175.3(4) . . . . ?
C14 C13 N1 Ru1 173.0(4) . . . . ?
C22 C13 N1 Ru1 -2.9(5) . . . . ?
C12 C11 N1 C13 7.3(7) . . . . ?
C12 C11 N1 Ru1 -174.7(4) . . . . ?
N6 Ru1 N1 C13 4.2(3) . . . . ?
N3 Ru1 N1 C13 -46.8(13) . . . . ?
N7 Ru1 N1 C13 -83.0(4) . . . . ?
N5 Ru1 N1 C13 -174.1(3) . . . . ?
N2 Ru1 N1 C13 94.6(4) . . . . ?
N6 Ru1 N1 C11 -173.8(4) . . . . ?
N3 Ru1 N1 C11 135.2(11) . . . . ?
N7 Ru1 N1 C11 99.0(4) . . . . ?
N5 Ru1 N1 C11 7.9(4) . . . . ?
N2 Ru1 N1 C11 -83.4(4) . . . . ?
C9 C10 N2 C6 3.4(8) . . . . ?
C9 C10 N2 Ru1 -172.1(4) . . . . ?
C7 C6 N2 C10 -3.5(7) . . . . ?
C7 C6 N2 Ru1 172.0(4) . . . . ?
N6 Ru1 N2 C10 135.8(4) . . . . ?
N1 Ru1 N2 C10 57.9(4) . . . . ?
N3 Ru1 N2 C10 -127.3(4) . . . . ?
N7 Ru1 N2 C10 -169(3) . . . . ?
N5 Ru1 N2 C10 -40.3(4) . . . . ?
N6 Ru1 N2 C6 -39.4(4) . . . . ?
N1 Ru1 N2 C6 -117.3(4) . . . . ?
N3 Ru1 N2 C6 57.5(4) . . . . ?
N7 Ru1 N2 C6 16(3) . . . . ?
N5 Ru1 N2 C6 144.5(4) . . . . ?
C4 C5 N3 C1 1.1(9) . . . . ?
C4 C5 N3 Ru1 179.0(5) . . . . ?
C2 C1 N3 C5 1.9(8) . . . . ?
C18 C1 N3 C5 -178.6(5) . . . . ?
C2 C1 N3 Ru1 -176.3(5) . . . . ?
C18 C1 N3 Ru1 3.2(6) . . . . ?
N6 Ru1 N3 C5 93.9(5) . . . . ?
N1 Ru1 N3 C5 143.9(11) . . . . ?
N7 Ru1 N3 C5 -179.2(5) . . . . ?
N5 Ru1 N3 C5 -88.2(5) . . . . ?
N2 Ru1 N3 C5 3.0(5) . . . . ?
N6 Ru1 N3 C1 -88.3(4) . . . . ?
N1 Ru1 N3 C1 -38.3(13) . . . . ?
N7 Ru1 N3 C1 -1.4(4) . . . . ?
N5 Ru1 N3 C1 89.6(4) . . . . ?
N2 Ru1 N3 C1 -179.2(4) . . . . ?
C24 C23 N5 C15 -2.7(6) . . . . ?
C24 C23 N5 Ru1 175.7(3) . . . . ?
C16 C15 N5 C23 3.2(6) . . . . ?
C16 C15 N5 Ru1 -175.3(3) . . . . ?
N6 Ru1 N5 C23 27.4(19) . . . . ?
N1 Ru1 N5 C23 51.2(3) . . . . ?
N3 Ru1 N5 C23 -122.3(3) . . . . ?
N7 Ru1 N5 C23 -43.5(3) . . . . ?
N2 Ru1 N5 C23 139.0(3) . . . . ?
N6 Ru1 N5 C15 -154.3(16) . . . . ?
N1 Ru1 N5 C15 -130.5(3) . . . . ?
N3 Ru1 N5 C15 56.0(3) . . . . ?
N7 Ru1 N5 C15 134.8(3) . . . . ?
N2 Ru1 N5 C15 -42.7(3) . . . . ?
C26 C22 N6 C29 -5.7(7) . . . . ?
C13 C22 N6 C29 -179.3(4) . . . . ?
C26 C22 N6 Ru1 178.5(4) . . . . ?
C13 C22 N6 Ru1 4.9(5) . . . . ?
C28 C29 N6 C22 3.0(7) . . . . ?
C28 C29 N6 Ru1 178.4(4) . . . . ?
N1 Ru1 N6 C22 -4.9(3) . . . . ?
N3 Ru1 N6 C22 168.7(3) . . . . ?
N7 Ru1 N6 C22 90.2(3) . . . . ?
N5 Ru1 N6 C22 19.1(19) . . . . ?
N2 Ru1 N6 C22 -92.5(3) . . . . ?
N1 Ru1 N6 C29 179.7(4) . . . . ?
N3 Ru1 N6 C29 -6.7(4) . . . . ?
N7 Ru1 N6 C29 -85.2(4) . . . . ?
N5 Ru1 N6 C29 -156.2(16) . . . . ?
N2 Ru1 N6 C29 92.1(4) . . . . ?
C19 C18 N7 C30 -2.3(8) . . . . ?
C1 C18 N7 C30 178.7(5) . . . . ?
C19 C18 N7 Ru1 -178.1(5) . . . . ?
C1 C18 N7 Ru1 2.9(6) . . . . ?
C21 C30 N7 C18 3.1(9) . . . . ?
C21 C30 N7 Ru1 178.5(5) . . . . ?
N6 Ru1 N7 C18 96.4(4) . . . . ?
N1 Ru1 N7 C18 174.2(4) . . . . ?
N3 Ru1 N7 C18 -0.9(4) . . . . ?
N5 Ru1 N7 C18 -87.6(4) . . . . ?
N2 Ru1 N7 C18 41(3) . . . . ?
N6 Ru1 N7 C30 -79.0(5) . . . . ?
N1 Ru1 N7 C30 -1.3(5) . . . . ?
N3 Ru1 N7 C30 -176.4(5) . . . . ?
N5 Ru1 N7 C30 97.0(5) . . . . ?
N2 Ru1 N7 C30 -134(3) . . . . ?
